data_4028983
loop_
_publ_author_name
'Liu, Jia'
'He, Xiu-Feng'
'Wang, Gai-Hong'
'Merino, Emilio F.'
'Yang, Sheng-Ping'
'Zhu, Rong-Xiu'
'Gan, Li-She'
'Zhang, Hua'
'Cassera, Maria B.'
'Wang, He-Yao'
'Kingston, David G. I.'
'Yue, Jian-Min'

_publ_section_title
;
 Aphadilactones A-D, Four Diterpenoid Dimers with DGAT Inhibitory and
 Antimalarial Activities from a Meliaceae Plant.
;
_journal_issue 2
_journal_name_full 'The Journal of organic chemistry'
_journal_page_first 599
_journal_page_last 607
_journal_paper_doi 10.1021/jo402340h
_journal_volume 79
_journal_year 2014
_chemical_absolute_configuration ad
_chemical_formula_moiety 'C20 H30 O6'
_chemical_formula_sum 'C20 H30 O6'
_chemical_formula_weight 366.44
_chemical_name_systematic
; 
 ? 
;
_space_group_IT_number 4
_symmetry_cell_setting monoclinic
_symmetry_space_group_name_Hall 'P 2yb'
_symmetry_space_group_name_H-M 'P 1 21 1'
_atom_sites_solution_hydrogens geom
_atom_sites_solution_primary direct
_atom_sites_solution_secondary difmap
_audit_creation_method SHELXL-97
_cell_angle_alpha 90.00
_cell_angle_beta 90.3950(10)
_cell_angle_gamma 90.00
_cell_formula_units_Z 2
_cell_length_a 5.84000(10)
_cell_length_b 9.76940(10)
_cell_length_c 17.7381(2)
_cell_measurement_reflns_used 4705
_cell_measurement_temperature 296(2)
_cell_measurement_theta_max 66.90
_cell_measurement_theta_min 4.53
_cell_volume 1011.99(2)
_computing_cell_refinement 'SAINT (Bruker, 2009)'
_computing_data_collection 'APEX2 (Bruker, 2009)'
_computing_data_reduction 'SAINT (Bruker, 2009)'
_computing_molecular_graphics 'SHELXTL (Sheldrick, 2008)'
_computing_publication_material 'SHELXTL (Sheldrick, 2008)'
_computing_structure_refinement 'SHELXL-97 (Sheldrick, 2008)'
_computing_structure_solution 'SHELXS-97 (Sheldrick, 2008)'
_diffrn_ambient_temperature 296(2)
_diffrn_measured_fraction_theta_full 0.926
_diffrn_measured_fraction_theta_max 0.927
_diffrn_radiation_monochromator graphite
_diffrn_radiation_source 'fine-focus sealed tube'
_diffrn_radiation_type CuK\a
_diffrn_radiation_wavelength 1.54178
_diffrn_reflns_av_R_equivalents 0.0131
_diffrn_reflns_av_sigmaI/netI 0.0191
_diffrn_reflns_limit_h_max 6
_diffrn_reflns_limit_h_min -6
_diffrn_reflns_limit_k_max 11
_diffrn_reflns_limit_k_min -11
_diffrn_reflns_limit_l_max 21
_diffrn_reflns_limit_l_min -20
_diffrn_reflns_number 5812
_diffrn_reflns_theta_full 67.52
_diffrn_reflns_theta_max 67.52
_diffrn_reflns_theta_min 5.17
_exptl_absorpt_coefficient_mu 0.720
_exptl_absorpt_correction_T_max 0.9381
_exptl_absorpt_correction_T_min 0.9060
_exptl_absorpt_correction_type multi-scan
_exptl_absorpt_process_details SADABS(Bruker,2005)
_exptl_crystal_colour colourless
_exptl_crystal_density_diffrn 1.203
_exptl_crystal_density_method 'not measured'
_exptl_crystal_description prism
_exptl_crystal_F_000 396
_exptl_crystal_size_max 0.14
_exptl_crystal_size_mid 0.12
_exptl_crystal_size_min 0.09
_refine_diff_density_max 0.310
_refine_diff_density_min -0.306
_refine_diff_density_rms 0.041
_refine_ls_abs_structure_details 'Flack H D (1983), Acta Cryst. A39, 876-881'
_refine_ls_abs_structure_Flack 0.00(19)
_refine_ls_extinction_method none
_refine_ls_goodness_of_fit_ref 1.032
_refine_ls_hydrogen_treatment mixed
_refine_ls_matrix_type full
_refine_ls_number_parameters 235
_refine_ls_number_reflns 3191
_refine_ls_number_restraints 1
_refine_ls_restrained_S_all 1.032
_refine_ls_R_factor_all 0.0438
_refine_ls_R_factor_gt 0.0434
_refine_ls_shift/su_max 0.000
_refine_ls_shift/su_mean 0.000
_refine_ls_structure_factor_coef Fsqd
_refine_ls_weighting_details 'calc w=1/[\s^2^(Fo^2^)+(0.1034P)^2^+0.0975P] where P=(Fo^2^+2Fc^2^)/3'
_refine_ls_weighting_scheme calc
_refine_ls_wR_factor_gt 0.1291
_refine_ls_wR_factor_ref 0.1303
_reflns_number_gt 3142
_reflns_number_total 3191
_reflns_threshold_expression >2sigma(I)
_cod_data_source_file jo402340h_si_002.cif
_cod_data_source_block s237
_cod_original_sg_symbol_H-M 'P 21'
_cod_database_code 4028983

loop_
_symmetry_equiv_pos_as_xyz
'x, y, z'
'-x, y+1/2, -z'

loop_
_atom_site_label
_atom_site_type_symbol
_atom_site_fract_x
_atom_site_fract_y
_atom_site_fract_z
_atom_site_U_iso_or_equiv
_atom_site_adp_type
_atom_site_occupancy
_atom_site_symmetry_multiplicity
_atom_site_calc_flag
_atom_site_refinement_flags
O5 O -0.1638(2) 0.49176(14) 0.54585(8) 0.0427(3) Uani 1 1 d .
O3 O 0.4466(2) 0.32363(13) 0.43820(7) 0.0395(3) Uani 1 1 d .
H3A H 0.5802 0.3402 0.4276 0.059 Uiso 1 1 calc R
O4 O -0.0520(2) 0.30282(13) 0.42984(7) 0.0427(3) Uani 1 1 d .
H4A H -0.1904 0.3156 0.4330 0.064 Uiso 1 1 calc R
C4 C 0.3004(3) 0.42514(18) 0.40475(10) 0.0384(4) Uani 1 1 d .
C5 C 0.0657(3) 0.42745(17) 0.44377(10) 0.0354(4) Uani 1 1 d .
H5A H -0.0241 0.5005 0.4199 0.043 Uiso 1 1 calc R
O6 O -0.4045(3) 0.56289(16) 0.63145(10) 0.0587(4) Uani 1 1 d .
O1 O 0.8183(3) 0.2852(2) 0.02907(9) 0.0632(5) Uani 1 1 d .
C8 C 0.0729(3) 0.45790(17) 0.52848(10) 0.0358(4) Uani 1 1 d .
H8A H 0.1682 0.5390 0.5371 0.043 Uiso 1 1 calc R
C9 C -0.2247(4) 0.50608(19) 0.61796(12) 0.0449(4) Uani 1 1 d .
C10 C 0.1596(4) 0.3429(2) 0.57817(11) 0.0448(4) Uani 1 1 d .
H10A H 0.0925 0.2571 0.5616 0.054 Uiso 1 1 calc R
H10B H 0.3245 0.3356 0.5734 0.054 Uiso 1 1 calc R
C11 C 0.6261(4) 0.2875(3) 0.06978(12) 0.0553(5) Uani 1 1 d .
C12 C 0.4440(4) 0.3258(3) 0.19593(12) 0.0575(6) Uani 1 1 d .
H12A H 0.3586 0.2408 0.1978 0.069 Uiso 1 1 calc R
H12B H 0.3512 0.3924 0.1691 0.069 Uiso 1 1 calc R
C13 C 0.1003(4) 0.3673(2) 0.65903(11) 0.0495(5) Uani 1 1 d .
C14 C 0.6638(4) 0.3024(3) 0.15289(12) 0.0550(5) Uani 1 1 d .
H14A H 0.7612 0.3829 0.1608 0.066 Uiso 1 1 calc R
C15 C 0.2650(4) 0.3930(2) 0.32019(11) 0.0465(4) Uani 1 1 d .
H15A H 0.1769 0.3092 0.3156 0.056 Uiso 1 1 calc R
H15B H 0.1757 0.4660 0.2975 0.056 Uiso 1 1 calc R
C16 C 0.4219(4) 0.5614(2) 0.41572(13) 0.0491(5) Uani 1 1 d .
H16A H 0.4414 0.5790 0.4686 0.074 Uiso 1 1 calc R
H16B H 0.3319 0.6332 0.3934 0.074 Uiso 1 1 calc R
H16C H 0.5691 0.5582 0.3920 0.074 Uiso 1 1 calc R
C17 C 0.4865(4) 0.3767(3) 0.27623(13) 0.0574(6) Uani 1 1 d .
H17A H 0.5856 0.3124 0.3024 0.069 Uiso 1 1 calc R
H17B H 0.5649 0.4642 0.2743 0.069 Uiso 1 1 calc R
C18 C 0.2428(6) 0.2973(4) 0.71769(13) 0.0795(9) Uani 1 1 d .
H18A H 0.1876 0.3211 0.7668 0.119 Uiso 1 1 calc R
H18B H 0.3993 0.3259 0.7131 0.119 Uiso 1 1 calc R
H18C H 0.2329 0.2000 0.7109 0.119 Uiso 1 1 calc R
C19 C -0.0750(4) 0.4475(2) 0.67551(12) 0.0527(5) Uani 1 1 d .
H19A H -0.1039 0.4672 0.7259 0.063 Uiso 1 1 calc R
C20 C 0.4995(6) 0.2612(9) -0.04847(16) 0.142(3) Uani 1 1 d .
C21 C 0.7952(6) 0.1781(4) 0.18239(16) 0.0880(10) Uani 1 1 d .
H21A H 0.9341 0.1674 0.1544 0.132 Uiso 1 1 calc R
H21B H 0.7025 0.0976 0.1766 0.132 Uiso 1 1 calc R
H21C H 0.8316 0.1911 0.2348 0.132 Uiso 1 1 calc R
C22 C 0.7548(5) 0.2697(4) -0.05016(13) 0.0702(7) Uani 1 1 d .
C24 C 0.8584(9) 0.1389(5) -0.0789(2) 0.1100(14) Uani 1 1 d .
H24A H 0.7969 0.0628 -0.0515 0.165 Uiso 1 1 calc R
H24B H 1.0215 0.1418 -0.0722 0.165 Uiso 1 1 calc R
H24C H 0.8227 0.1287 -0.1316 0.165 Uiso 1 1 calc R
C25 C 0.4338(5) 0.2747(6) 0.02935(15) 0.1097(17) Uani 1 1 d .
H25A H 0.2852 0.2746 0.0479 0.132 Uiso 1 1 calc R
C26 C 0.8395(11) 0.3928(5) -0.0921(3) 0.1264(19) Uani 1 1 d .
H26A H 1.0039 0.3928 -0.0921 0.190 Uiso 1 1 calc R
H26B H 0.7852 0.4744 -0.0679 0.190 Uiso 1 1 calc R
H26C H 0.7837 0.3899 -0.1431 0.190 Uiso 1 1 calc R
O2 O 0.3856(5) 0.2457(11) -0.10391(14) 0.289(5) Uani 1 1 d .

loop_
_atom_site_aniso_label
_atom_site_aniso_U_11
_atom_site_aniso_U_22
_atom_site_aniso_U_33
_atom_site_aniso_U_23
_atom_site_aniso_U_13
_atom_site_aniso_U_12
O5 0.0383(8) 0.0475(7) 0.0422(7) -0.0022(5) 0.0019(5) 0.0065(5)
O3 0.0296(6) 0.0463(7) 0.0425(6) 0.0004(5) -0.0018(5) 0.0012(5)
O4 0.0359(7) 0.0424(7) 0.0496(7) -0.0061(5) -0.0006(5) -0.0052(5)
C4 0.0379(10) 0.0391(9) 0.0381(9) 0.0016(7) -0.0019(7) -0.0009(7)
C5 0.0339(9) 0.0350(8) 0.0374(9) 0.0007(7) -0.0035(7) 0.0007(7)
O6 0.0546(10) 0.0563(9) 0.0653(10) 0.0003(7) 0.0163(7) 0.0151(7)
O1 0.0491(10) 0.0937(13) 0.0469(8) -0.0082(8) 0.0096(6) -0.0054(8)
C8 0.0330(9) 0.0359(8) 0.0386(9) -0.0027(6) -0.0014(7) 0.0010(6)
C9 0.0461(12) 0.0383(9) 0.0503(11) -0.0035(8) 0.0081(8) 0.0008(8)
C10 0.0473(12) 0.0478(10) 0.0394(10) 0.0009(8) -0.0017(8) 0.0113(8)
C11 0.0537(13) 0.0727(14) 0.0397(10) 0.0054(9) 0.0064(9) 0.0010(10)
C12 0.0521(13) 0.0809(15) 0.0394(10) 0.0050(10) 0.0016(9) 0.0080(11)
C13 0.0573(14) 0.0518(11) 0.0396(10) 0.0033(8) 0.0020(9) 0.0084(9)
C14 0.0492(12) 0.0737(14) 0.0421(10) -0.0047(9) -0.0006(8) -0.0019(10)
C15 0.0430(11) 0.0595(11) 0.0371(9) 0.0027(8) 0.0014(7) 0.0028(9)
C16 0.0457(12) 0.0462(10) 0.0555(11) 0.0011(9) 0.0049(9) -0.0080(8)
C17 0.0509(14) 0.0742(14) 0.0473(12) -0.0075(10) 0.0092(9) -0.0108(10)
C18 0.093(2) 0.105(2) 0.0406(11) 0.0098(12) -0.0009(12) 0.0456(18)
C19 0.0610(14) 0.0583(12) 0.0389(10) -0.0035(8) 0.0061(9) 0.0091(10)
C20 0.063(2) 0.323(8) 0.0385(13) 0.008(3) -0.0018(12) -0.009(3)
C21 0.091(2) 0.120(3) 0.0535(14) -0.0008(15) -0.0034(14) 0.044(2)
C22 0.0658(17) 0.106(2) 0.0387(11) 0.0021(12) 0.0103(10) -0.0035(14)
C24 0.151(4) 0.106(3) 0.073(2) -0.0275(19) 0.021(2) -0.017(3)
C25 0.0462(18) 0.241(6) 0.0424(13) 0.010(2) 0.0050(10) 0.007(2)
C26 0.184(5) 0.116(3) 0.080(2) 0.023(2) 0.058(3) 0.013(3)
O2 0.072(2) 0.747(17) 0.0469(13) -0.011(4) -0.0078(12) -0.002(4)

loop_
_atom_type_symbol
_atom_type_description
_atom_type_scat_dispersion_real
_atom_type_scat_dispersion_imag
_atom_type_scat_source
C C 0.0181 0.0091 'International Tables Vol C Tables 4.2.6.8 and 6.1.1.4'
H H 0.0000 0.0000 'International Tables Vol C Tables 4.2.6.8 and 6.1.1.4'
O O 0.0492 0.0322 'International Tables Vol C Tables 4.2.6.8 and 6.1.1.4'

loop_
_geom_angle_atom_site_label_1
_geom_angle_atom_site_label_2
_geom_angle_atom_site_label_3
_geom_angle
C9 O5 C8 119.04(15)
C4 O3 H3A 109.5
C5 O4 H4A 109.5
O3 C4 C16 106.05(15)
O3 C4 C5 110.68(14)
C16 C4 C5 110.22(15)
O3 C4 C15 109.65(15)
C16 C4 C15 111.20(16)
C5 C4 C15 109.02(14)
O4 C5 C8 110.32(14)
O4 C5 C4 109.93(14)
C8 C5 C4 115.18(14)
O4 C5 H5A 107.0
C8 C5 H5A 107.0
C4 C5 H5A 107.0
C11 O1 C22 108.22(17)
O5 C8 C10 111.08(16)
O5 C8 C5 103.43(14)
C10 C8 C5 115.72(14)
O5 C8 H8A 108.8
C10 C8 H8A 108.8
C5 C8 H8A 108.8
O6 C9 O5 118.23(19)
O6 C9 C19 123.9(2)
O5 C9 C19 117.83(18)
C13 C10 C8 111.18(16)
C13 C10 H10A 109.4
C8 C10 H10A 109.4
C13 C10 H10B 109.4
C8 C10 H10B 109.4
H10A C10 H10B 108.0
C25 C11 O1 114.5(2)
C25 C11 C14 131.0(2)
O1 C11 C14 114.5(2)
C14 C12 C17 112.73(19)
C14 C12 H12A 109.0
C17 C12 H12A 109.0
C14 C12 H12B 109.0
C17 C12 H12B 109.0
H12A C12 H12B 107.8
C19 C13 C18 123.0(2)
C19 C13 C10 119.36(18)
C18 C13 C10 117.60(19)
C11 C14 C12 113.06(19)
C11 C14 C21 109.3(2)
C12 C14 C21 111.9(2)
C11 C14 H14A 107.4
C12 C14 H14A 107.4
C21 C14 H14A 107.4
C17 C15 C4 114.19(17)
C17 C15 H15A 108.7
C4 C15 H15A 108.7
C17 C15 H15B 108.7
C4 C15 H15B 108.7
H15A C15 H15B 107.6
C4 C16 H16A 109.5
C4 C16 H16B 109.5
H16A C16 H16B 109.5
C4 C16 H16C 109.5
H16A C16 H16C 109.5
H16B C16 H16C 109.5
C15 C17 C12 112.22(19)
C15 C17 H17A 109.2
C12 C17 H17A 109.2
C15 C17 H17B 109.2
C12 C17 H17B 109.2
H17A C17 H17B 107.9
C13 C18 H18A 109.5
C13 C18 H18B 109.5
H18A C18 H18B 109.5
C13 C18 H18C 109.5
H18A C18 H18C 109.5
H18B C18 H18C 109.5
C13 C19 C9 122.63(19)
C13 C19 H19A 118.7
C9 C19 H19A 118.7
O2 C20 C25 130.6(4)
O2 C20 C22 122.8(3)
C25 C20 C22 106.6(3)
C14 C21 H21A 109.5
C14 C21 H21B 109.5
H21A C21 H21B 109.5
C14 C21 H21C 109.5
H21A C21 H21C 109.5
H21B C21 H21C 109.5
O1 C22 C20 103.50(19)
O1 C22 C26 108.2(3)
C20 C22 C26 112.8(4)
O1 C22 C24 108.4(3)
C20 C22 C24 111.3(4)
C26 C22 C24 112.2(3)
C22 C24 H24A 109.5
C22 C24 H24B 109.5
H24A C24 H24B 109.5
C22 C24 H24C 109.5
H24A C24 H24C 109.5
H24B C24 H24C 109.5
C11 C25 C20 107.1(3)
C11 C25 H25A 126.4
C20 C25 H25A 126.4
C22 C26 H26A 109.5
C22 C26 H26B 109.5
H26A C26 H26B 109.5
C22 C26 H26C 109.5
H26A C26 H26C 109.5
H26B C26 H26C 109.5

loop_
_geom_bond_atom_site_label_1
_geom_bond_atom_site_label_2
_geom_bond_distance
O5 C9 1.337(2)
O5 C8 1.456(2)
O3 C4 1.434(2)
O3 H3A 0.8200
O4 C5 1.419(2)
O4 H4A 0.8200
C4 C16 1.521(3)
C4 C5 1.540(3)
C4 C15 1.545(2)
C5 C8 1.532(2)
C5 H5A 0.9800
O6 C9 1.213(3)
O1 C11 1.339(3)
O1 C22 1.459(3)
C8 C10 1.513(2)
C8 H8A 0.9800
C9 C19 1.457(3)
C10 C13 1.497(3)
C10 H10A 0.9700
C10 H10B 0.9700
C11 C25 1.334(4)
C11 C14 1.496(3)
C12 C14 1.515(3)
C12 C17 1.527(3)
C12 H12A 0.9700
C12 H12B 0.9700
C13 C19 1.323(3)
C13 C18 1.494(3)
C14 C21 1.527(4)
C14 H14A 0.9800
C15 C17 1.524(3)
C15 H15A 0.9700
C15 H15B 0.9700
C16 H16A 0.9600
C16 H16B 0.9600
C16 H16C 0.9600
C17 H17A 0.9700
C17 H17B 0.9700
C18 H18A 0.9600
C18 H18B 0.9600
C18 H18C 0.9600
C19 H19A 0.9300
C20 O2 1.193(4)
C20 C25 1.441(4)
C20 C22 1.494(5)
C21 H21A 0.9600
C21 H21B 0.9600
C21 H21C 0.9600
C22 C26 1.499(5)
C22 C24 1.505(5)
C24 H24A 0.9600
C24 H24B 0.9600
C24 H24C 0.9600
C25 H25A 0.9300
C26 H26A 0.9600
C26 H26B 0.9600
C26 H26C 0.9600

loop_
_geom_torsion_atom_site_label_1
_geom_torsion_atom_site_label_2
_geom_torsion_atom_site_label_3
_geom_torsion_atom_site_label_4
_geom_torsion
O3 C4 C5 O4 -66.19(17)
C16 C4 C5 O4 176.81(15)
C15 C4 C5 O4 54.50(18)
O3 C4 C5 C8 59.17(18)
C16 C4 C5 C8 -57.83(19)
C15 C4 C5 C8 179.86(15)
C9 O5 C8 C10 46.3(2)
C9 O5 C8 C5 171.03(15)
O4 C5 C8 O5 -70.24(16)
C4 C5 C8 O5 164.61(13)
O4 C5 C8 C10 51.5(2)
C4 C5 C8 C10 -73.7(2)
C8 O5 C9 O6 163.94(18)
C8 O5 C9 C19 -18.5(2)
O5 C8 C10 C13 -46.9(2)
C5 C8 C10 C13 -164.37(17)
C22 O1 C11 C25 0.4(4)
C22 O1 C11 C14 179.8(2)
C8 C10 C13 C19 23.7(3)
C8 C10 C13 C18 -157.1(2)
C25 C11 C14 C12 -9.3(5)
O1 C11 C14 C12 171.4(2)
C25 C11 C14 C21 116.0(5)
O1 C11 C14 C21 -63.3(3)
C17 C12 C14 C11 -165.4(2)
C17 C12 C14 C21 70.7(3)
O3 C4 C15 C17 -54.1(2)
C16 C4 C15 C17 62.8(2)
C5 C4 C15 C17 -175.45(17)
C4 C15 C17 C12 172.1(2)
C14 C12 C17 C15 -177.1(2)
C18 C13 C19 C9 -174.7(3)
C10 C13 C19 C9 4.5(4)
O6 C9 C19 C13 168.9(2)
O5 C9 C19 C13 -8.6(3)
C11 O1 C22 C20 -0.9(4)
C11 O1 C22 C26 119.0(3)
C11 O1 C22 C24 -119.1(3)
O2 C20 C22 O1 -178.7(8)
C25 C20 C22 O1 1.1(6)
O2 C20 C22 C26 64.6(10)
C25 C20 C22 C26 -115.6(5)
O2 C20 C22 C24 -62.6(9)
C25 C20 C22 C24 117.3(5)
O1 C11 C25 C20 0.4(6)
C14 C11 C25 C20 -178.9(4)
O2 C20 C25 C11 178.9(10)
C22 C20 C25 C11 -0.9(7)
